data_4023842
loop_
_publ_author_name
'Zixing Shan'
'Ying Xiong'
'Jing Yi'
'Xiaoyun Hu'

_publ_section_title
;
 Heterocomplexation of a Chiral Dipeptide and Quantitative
 Enantiomeric Enrichment of Nonracemic 1,1'-Bi-2-naphthol
;
_journal_name_full 'Journal of Organic Chemistry'
_journal_page_first 9158
_journal_page_last 9160
_journal_paper_doi 10.1021/jo801547j
_journal_volume 73
_journal_year 2008
_chemical_formula_sum 'C68 H60 N2 O6'
_chemical_formula_weight 1001.18
_chemical_name_systematic
; 
 ? 
;
_space_group_IT_number 2
_symmetry_cell_setting triclinic
_symmetry_space_group_name_Hall '-P 1'
_symmetry_space_group_name_H-M 'P -1'
_atom_sites_solution_hydrogens geom
_atom_sites_solution_primary direct
_atom_sites_solution_secondary difmap
_audit_creation_method SHELXL-97
_cell_angle_alpha 68.72(3)
_cell_angle_beta 79.94(3)
_cell_angle_gamma 79.90(3)
_cell_formula_units_Z 1
_cell_length_a 11.016(2)
_cell_length_b 11.313(2)
_cell_length_c 11.875(2)
_cell_measurement_reflns_used 25
_cell_measurement_temperature 293(2)
_cell_measurement_theta_max 13.81
_cell_measurement_theta_min 13.04
_cell_volume 1347.6(5)
_computing_cell_refinement 'Enraf-Nonius CAD4'
_computing_data_collection 'Enraf-Nonius CAD4'
_computing_data_reduction 'Enraf-Nonius Molen/VAX Software'
_computing_molecular_graphics 'SHELXTL (Sheldrick, 1994)'
_computing_publication_material 'SHELXTL (Sheldrick, 1994)'
_computing_structure_refinement 'SHELXTL (Sheldrick, 1994)'
_computing_structure_solution 'SHELXTL (Sheldrick, 1994)'
_diffrn_ambient_temperature 293(2)
_diffrn_measured_fraction_theta_full 0.992
_diffrn_measured_fraction_theta_max 0.992
_diffrn_measurement_device_type 'Enraf-Nonius CAD4'
_diffrn_measurement_method \w/2\q
_diffrn_radiation_monochromator graphite
_diffrn_radiation_source 'fine-focus sealed tube'
_diffrn_radiation_type MoK\a
_diffrn_radiation_wavelength 0.71073
_diffrn_reflns_av_R_equivalents 0.0329
_diffrn_reflns_av_sigmaI/netI 0.0552
_diffrn_reflns_limit_h_max 13
_diffrn_reflns_limit_h_min 0
_diffrn_reflns_limit_k_max 13
_diffrn_reflns_limit_k_min -13
_diffrn_reflns_limit_l_max 14
_diffrn_reflns_limit_l_min -14
_diffrn_reflns_number 5541
_diffrn_reflns_theta_full 25.99
_diffrn_reflns_theta_max 25.99
_diffrn_reflns_theta_min 1.85
_diffrn_standards_decay_% 0
_diffrn_standards_interval_count 300
_diffrn_standards_number 3
_exptl_absorpt_coefficient_mu 0.078
_exptl_absorpt_correction_T_max 1.0000
_exptl_absorpt_correction_T_min 0.9429
_exptl_absorpt_correction_type 'empirical psi-scan'
_exptl_crystal_colour 0.60
_exptl_crystal_density_diffrn 1.234
_exptl_crystal_density_method 'not measured'
_exptl_crystal_F_000 530
_exptl_crystal_size_max 0.25
_exptl_crystal_size_mid 0.25
_refine_diff_density_max 0.253
_refine_diff_density_min -0.193
_refine_diff_density_rms 0.044
_refine_ls_extinction_coef 0.058(4)
_refine_ls_extinction_expression Fc^*^=kFc[1+0.001xFc^2^\l^3^/sin(2\q)]^-1/4^
_refine_ls_extinction_method SHELXL
_refine_ls_goodness_of_fit_ref 1.021
_refine_ls_hydrogen_treatment mixed
_refine_ls_matrix_type full
_refine_ls_number_parameters 344
_refine_ls_number_reflns 5251
_refine_ls_number_restraints 0
_refine_ls_restrained_S_all 1.021
_refine_ls_R_factor_all 0.1011
_refine_ls_R_factor_gt 0.0576
_refine_ls_shift/su_max 0.000
_refine_ls_shift/su_mean 0.000
_refine_ls_structure_factor_coef Fsqd
_refine_ls_weighting_details 'calc w=1/[\s^2^(Fo^2^)+(0.0786P)^2^+0.0000P] where P=(Fo^2^+2Fc^2^)/3'
_refine_ls_weighting_scheme calc
_refine_ls_wR_factor_gt 0.1411
_refine_ls_wR_factor_ref 0.1559
_reflns_number_gt 3361
_reflns_number_total 5251
_reflns_threshold_expression >2sigma(I)
_cod_data_source_file jo801547j_si_002.cif
_cod_data_source_block 1
_cod_depositor_comments
;
The following automatic conversions were performed:
'_symmetry_cell_setting' value 'Triclinic' changed to 'triclinic'
according to '/home/saulius/struct/CIF-dictionaries/cif_core.dic'
dictionary named 'cif_core.dic' version 2.4.1 from 2010-06-29.

Automatic conversion script
Id: cif_fix_enum 1527 2010-12-29 10:47:43Z saulius 
;
_cod_database_code 4023842

loop_
_symmetry_equiv_pos_as_xyz
'x, y, z'
'-x, -y, -z'

loop_
_atom_site_label
_atom_site_type_symbol
_atom_site_fract_x
_atom_site_fract_y
_atom_site_fract_z
_atom_site_U_iso_or_equiv
_atom_site_adp_type
_atom_site_occupancy
_atom_site_symmetry_multiplicity
_atom_site_calc_flag
_atom_site_refinement_flags
_atom_site_disorder_assembly
_atom_site_disorder_group
O1 O 0.17778(15) 0.29032(14) 0.26910(14) 0.0579(4) Uani 1 1 d . . .
H1A H 0.1086 0.2712 0.3019 0.087 Uiso 1 1 calc R . .
O2 O 0.09805(14) -0.06318(13) 0.35776(13) 0.0562(4) Uani 1 1 d . . .
H2A H 0.0726 -0.1264 0.4114 0.084 Uiso 1 1 calc R . .
O3 O 0.01775(15) 0.71476(13) 0.54258(13) 0.0530(4) Uani 1 1 d . . .
N N 0.01689(18) 0.50075(15) 0.61169(15) 0.0466(5) Uani 1 1 d . . .
C1 C 0.21895(19) 0.23218(18) 0.18421(18) 0.0422(5) Uani 1 1 d . . .
C2 C 0.3371(2) 0.2570(2) 0.1210(2) 0.0529(6) Uani 1 1 d . . .
H2B H 0.3817 0.3089 0.1394 0.063 Uiso 1 1 calc R . .
C3 C 0.3869(2) 0.2062(2) 0.0334(2) 0.0540(6) Uani 1 1 d . . .
H3A H 0.4648 0.2246 -0.0084 0.065 Uiso 1 1 calc R . .
C4 C 0.3223(2) 0.1264(2) 0.00504(19) 0.0470(5) Uani 1 1 d . . .
C5 C 0.3718(2) 0.0716(3) -0.0857(2) 0.0643(7) Uani 1 1 d . . .
H5A H 0.4492 0.0897 -0.1291 0.077 Uiso 1 1 calc R . .
C6 C 0.3087(3) -0.0068(3) -0.1105(2) 0.0728(8) Uani 1 1 d . . .
H6A H 0.3424 -0.0416 -0.1707 0.087 Uiso 1 1 calc R . .
C7 C 0.1939(3) -0.0350(3) -0.0458(2) 0.0694(7) Uani 1 1 d . . .
H7A H 0.1516 -0.0897 -0.0627 0.083 Uiso 1 1 calc R . .
C8 C 0.1414(2) 0.0158(2) 0.0424(2) 0.0545(6) Uani 1 1 d . . .
H8A H 0.0643 -0.0049 0.0848 0.065 Uiso 1 1 calc R . .
C9 C 0.20351(19) 0.09934(18) 0.06950(17) 0.0407(5) Uani 1 1 d . . .
C10 C 0.15007(18) 0.15571(17) 0.15980(16) 0.0361(4) Uani 1 1 d . . .
C11 C 0.02275(18) 0.13729(17) 0.22515(17) 0.0367(5) Uani 1 1 d . . .
C12 C 0.00096(19) 0.02947(17) 0.32491(17) 0.0408(5) Uani 1 1 d . . .
C13 C -0.1178(2) 0.01604(19) 0.39150(19) 0.0483(5) Uani 1 1 d . . .
H13A H -0.1303 -0.0572 0.4588 0.058 Uiso 1 1 calc R . .
C14 C -0.2137(2) 0.1087(2) 0.3585(2) 0.0508(6) Uani 1 1 d . . .
H14A H -0.2907 0.0996 0.4054 0.061 Uiso 1 1 calc R . .
C15 C -0.1994(2) 0.21858(19) 0.25449(19) 0.0440(5) Uani 1 1 d . . .
C16 C -0.3000(2) 0.3133(2) 0.2153(2) 0.0597(6) Uani 1 1 d . . .
H16A H -0.3780 0.3045 0.2604 0.072 Uiso 1 1 calc R . .
C17 C -0.2850(2) 0.4163(2) 0.1135(3) 0.0674(7) Uani 1 1 d . . .
H17A H -0.3521 0.4781 0.0896 0.081 Uiso 1 1 calc R . .
C18 C -0.1691(2) 0.4301(2) 0.0442(2) 0.0569(6) Uani 1 1 d . . .
H18A H -0.1598 0.5002 -0.0269 0.068 Uiso 1 1 calc R . .
C19 C -0.0690(2) 0.34154(19) 0.07990(18) 0.0442(5) Uani 1 1 d . . .
H19A H 0.0079 0.3530 0.0331 0.053 Uiso 1 1 calc R . .
C20 C -0.07993(18) 0.23263(17) 0.18678(17) 0.0373(5) Uani 1 1 d . . .
C21 C 0.00799(19) 0.61527(18) 0.52498(18) 0.0420(5) Uani 1 1 d . . .
C22 C 0.0629(3) 0.4763(2) 0.7275(2) 0.0675(7) Uani 1 1 d . . .
H22A H -0.0043 0.4905 0.7876 0.081 Uiso 1 1 calc R . .
H22B H 0.1256 0.5310 0.7170 0.081 Uiso 1 1 calc R . .
C23 C 0.1177(4) 0.3375(3) 0.7652(3) 0.1056(13) Uani 1 1 d . . .
H23A H 0.2035 0.3289 0.7791 0.127 Uiso 1 1 calc R . .
H23B H 0.0714 0.2878 0.8397 0.127 Uiso 1 1 calc R . .
C24 C 0.1100(3) 0.2912(2) 0.6629(2) 0.0775(9) Uani 1 1 d . . .
H24A H 0.0927 0.2031 0.6942 0.093 Uiso 1 1 calc R . .
H24B H 0.1868 0.2979 0.6080 0.093 Uiso 1 1 calc R . .
C25 C 0.0041(2) 0.37946(17) 0.59989(18) 0.0443(5) Uani 1 1 d . . .
H25A H -0.0726 0.3509 0.6510 0.053 Uiso 1 1 calc R . .
C26 C 0.3522(7) -0.5075(5) 0.3824(10) 0.196(4) Uani 1 1 d . . .
H26A H 0.3648 -0.5955 0.4216 0.235 Uiso 1 1 calc R . .
C27 C 0.3374(6) -0.4607(8) 0.2667(10) 0.178(3) Uani 1 1 d . . .
H27A H 0.3381 -0.5164 0.2251 0.213 Uiso 1 1 calc R . .
C28 C 0.3215(4) -0.3373(8) 0.2083(5) 0.1347(17) Uani 1 1 d . . .
H28A H 0.3131 -0.3062 0.1257 0.162 Uiso 1 1 calc R . .
C29 C 0.3175(4) -0.2590(4) 0.2659(6) 0.1156(15) Uani 1 1 d . . .
H29A H 0.3049 -0.1716 0.2235 0.139 Uiso 1 1 calc R . .
C30 C 0.3306(3) -0.2982(6) 0.3821(7) 0.1229(17) Uani 1 1 d . . .
H30A H 0.3273 -0.2392 0.4208 0.147 Uiso 1 1 calc R . .
C31 C 0.3491(5) -0.4264(9) 0.4460(5) 0.163(2) Uani 1 1 d . . .
H31A H 0.3591 -0.4572 0.5283 0.195 Uiso 1 1 calc R . .
C32 C -0.4628(3) -0.0935(3) 0.4493(3) 0.0680(7) Uani 1 1 d . . .
H32A H -0.4375 -0.1572 0.4151 0.082 Uiso 1 1 calc R . .
C33 C -0.4211(2) -0.1053(2) 0.5553(3) 0.0677(7) Uani 1 1 d . . .
H33A H -0.3675 -0.1769 0.5927 0.081 Uiso 1 1 calc R . .
C34 C -0.4582(3) -0.0118(3) 0.6068(2) 0.0674(7) Uani 1 1 d . . .
H34A H -0.4301 -0.0199 0.6790 0.081 Uiso 1 1 calc R . .

loop_
_atom_site_aniso_label
_atom_site_aniso_U_11
_atom_site_aniso_U_22
_atom_site_aniso_U_33
_atom_site_aniso_U_23
_atom_site_aniso_U_13
_atom_site_aniso_U_12
O1 0.0617(10) 0.0579(10) 0.0694(11) -0.0401(8) 0.0007(8) -0.0150(8)
O2 0.0663(10) 0.0371(8) 0.0512(9) -0.0042(7) -0.0016(8) 0.0004(7)
O3 0.0817(11) 0.0309(7) 0.0492(9) -0.0176(6) -0.0045(8) -0.0091(7)
N 0.0761(13) 0.0283(8) 0.0363(9) -0.0113(7) -0.0116(9) -0.0031(8)
C1 0.0478(12) 0.0326(10) 0.0450(12) -0.0128(9) -0.0070(10) -0.0015(9)
C2 0.0492(13) 0.0443(12) 0.0642(15) -0.0159(11) -0.0074(11) -0.0088(10)
C3 0.0421(13) 0.0537(14) 0.0571(14) -0.0124(11) 0.0019(11) -0.0050(10)
C4 0.0443(12) 0.0496(12) 0.0412(12) -0.0131(10) -0.0026(10) 0.0017(10)
C5 0.0504(14) 0.0860(19) 0.0516(14) -0.0286(13) 0.0035(11) 0.0053(13)
C6 0.0678(18) 0.099(2) 0.0658(17) -0.0554(16) -0.0054(14) 0.0097(16)
C7 0.0683(17) 0.0867(19) 0.0755(18) -0.0568(16) -0.0096(14) -0.0028(14)
C8 0.0513(13) 0.0612(14) 0.0597(14) -0.0338(12) -0.0021(11) -0.0055(11)
C9 0.0460(12) 0.0392(11) 0.0353(10) -0.0131(9) -0.0073(9) 0.0018(9)
C10 0.0427(11) 0.0292(10) 0.0332(10) -0.0084(8) -0.0033(8) -0.0021(8)
C11 0.0482(12) 0.0317(10) 0.0343(10) -0.0161(8) -0.0025(9) -0.0072(9)
C12 0.0536(13) 0.0295(10) 0.0382(11) -0.0122(8) -0.0024(9) -0.0044(9)
C13 0.0652(15) 0.0338(11) 0.0419(12) -0.0097(9) 0.0061(11) -0.0151(11)
C14 0.0512(13) 0.0445(12) 0.0544(13) -0.0189(10) 0.0129(11) -0.0153(11)
C15 0.0477(12) 0.0375(11) 0.0484(12) -0.0188(9) 0.0015(10) -0.0077(9)
C16 0.0459(13) 0.0525(14) 0.0718(16) -0.0164(12) 0.0029(12) -0.0040(11)
C17 0.0538(16) 0.0556(15) 0.0794(18) -0.0109(13) -0.0117(13) 0.0050(12)
C18 0.0624(16) 0.0421(12) 0.0551(14) -0.0028(11) -0.0114(12) -0.0041(11)
C19 0.0485(12) 0.0407(11) 0.0419(11) -0.0121(9) -0.0033(9) -0.0078(10)
C20 0.0452(12) 0.0321(10) 0.0381(11) -0.0165(8) -0.0029(9) -0.0066(9)
C21 0.0539(13) 0.0309(10) 0.0387(11) -0.0118(8) 0.0001(9) -0.0049(9)
C22 0.112(2) 0.0477(13) 0.0462(14) -0.0164(11) -0.0306(14) 0.0033(14)
C23 0.190(4) 0.0565(17) 0.082(2) -0.0300(15) -0.079(2) 0.031(2)
C24 0.126(3) 0.0440(14) 0.0663(17) -0.0229(12) -0.0417(17) 0.0182(15)
C25 0.0666(14) 0.0263(10) 0.0375(11) -0.0083(8) -0.0050(10) -0.0065(9)
C26 0.189(6) 0.064(3) 0.256(9) -0.007(4) 0.047(7) 0.006(3)
C27 0.178(6) 0.131(5) 0.270(9) -0.142(6) 0.051(7) -0.055(5)
C28 0.102(3) 0.191(6) 0.124(4) -0.077(4) 0.017(3) -0.033(4)
C29 0.081(3) 0.077(3) 0.166(5) -0.020(3) -0.001(3) -0.013(2)
C30 0.075(3) 0.131(4) 0.212(6) -0.119(4) -0.024(3) -0.001(3)
C31 0.110(4) 0.223(7) 0.119(4) -0.034(5) -0.024(3) 0.030(5)
C32 0.0685(17) 0.0593(16) 0.0722(18) -0.0214(14) 0.0070(14) -0.0150(13)
C33 0.0605(16) 0.0559(16) 0.0709(18) -0.0044(13) -0.0034(14) -0.0087(12)
C34 0.0697(17) 0.0714(18) 0.0558(15) -0.0124(14) -0.0044(13) -0.0184(14)

loop_
_atom_type_symbol
_atom_type_description
_atom_type_scat_dispersion_real
_atom_type_scat_dispersion_imag
_atom_type_scat_source
C C 0.0033 0.0016 'International Tables Vol C Tables 4.2.6.8 and 6.1.1.4'
H H 0.0000 0.0000 'International Tables Vol C Tables 4.2.6.8 and 6.1.1.4'
N N 0.0061 0.0033 'International Tables Vol C Tables 4.2.6.8 and 6.1.1.4'
O O 0.0106 0.0060 'International Tables Vol C Tables 4.2.6.8 and 6.1.1.4'

loop_
_geom_angle_atom_site_label_1
_geom_angle_atom_site_label_2
_geom_angle_atom_site_label_3
_geom_angle
_geom_angle_site_symmetry_1
_geom_angle_site_symmetry_3
_geom_angle_publ_flag
C21 O3 O1 100.18(13) . 2_566 ?
C21 O3 O2 124.10(13) . 1_565 ?
O1 O3 O2 125.83(7) 2_566 1_565 ?
C21 N C25 126.38(17) . . ?
C21 N C22 123.28(18) . . ?
C25 N C22 109.56(16) . . ?
O1 C1 C10 123.22(18) . . ?
O1 C1 C2 115.36(19) . . ?
C10 C1 C2 121.41(19) . . ?
C3 C2 C1 120.7(2) . . ?
C2 C3 C4 120.8(2) . . ?
C3 C4 C5 122.2(2) . . ?
C3 C4 C9 119.0(2) . . ?
C5 C4 C9 118.9(2) . . ?
C6 C5 C4 121.2(2) . . ?
C5 C6 C7 119.8(2) . . ?
C8 C7 C6 121.4(2) . . ?
C7 C8 C9 120.4(2) . . ?
C8 C9 C4 118.24(19) . . ?
C8 C9 C10 121.73(19) . . ?
C4 C9 C10 120.03(19) . . ?
C1 C10 C9 118.08(18) . . ?
C1 C10 C11 119.38(17) . . ?
C9 C10 C11 122.52(17) . . ?
C12 C11 C20 118.34(18) . . ?
C12 C11 C10 121.16(18) . . ?
C20 C11 C10 120.49(16) . . ?
O2 C12 C11 117.99(18) . . ?
O2 C12 C13 120.89(17) . . ?
C11 C12 C13 121.11(19) . . ?
C14 C13 C12 120.54(19) . . ?
C13 C14 C15 121.3(2) . . ?
C14 C15 C16 122.1(2) . . ?
C14 C15 C20 118.37(19) . . ?
C16 C15 C20 119.55(19) . . ?
C17 C16 C15 121.1(2) . . ?
C16 C17 C18 120.1(2) . . ?
C19 C18 C17 120.5(2) . . ?
C18 C19 C20 121.3(2) . . ?
C19 C20 C15 117.27(19) . . ?
C19 C20 C11 122.54(18) . . ?
C15 C20 C11 120.17(18) . . ?
O3 C21 N 122.68(19) . . ?
O3 C21 C25 119.66(17) . 2_566 ?
N C21 C25 117.48(17) . 2_566 ?
N C22 C23 104.23(19) . . ?
C24 C23 C22 107.1(2) . . ?
C23 C24 C25 103.7(2) . . ?
N C25 C21 115.86(16) . 2_566 ?
N C25 C24 102.44(18) . . ?
C21 C25 C24 118.01(19) 2_566 . ?
C27 C26 C31 120.0(6) . . ?
C28 C27 C26 121.6(6) . . ?
C29 C28 C27 119.8(6) . . ?
C28 C29 C30 122.5(5) . . ?
C29 C30 C31 119.6(5) . . ?
C30 C31 C26 116.7(5) . . ?
C33 C32 C34 120.3(3) . 2_456 ?
C32 C33 C34 120.3(3) . . ?
C32 C34 C33 119.4(3) 2_456 . ?

loop_
_geom_bond_atom_site_label_1
_geom_bond_atom_site_label_2
_geom_bond_distance
_geom_bond_site_symmetry_2
_geom_bond_publ_flag
O1 C1 1.368(2) . ?
O2 C12 1.360(2) . ?
O3 C21 1.242(2) . ?
O3 O1 2.813(2) 2_566 ?
O3 O2 2.830(2) 1_565 ?
N C21 1.331(3) . ?
N C25 1.462(2) . ?
N C22 1.463(3) . ?
C1 C10 1.377(3) . ?
C1 C2 1.404(3) . ?
C2 C3 1.355(3) . ?
C3 C4 1.402(3) . ?
C4 C5 1.415(3) . ?
C4 C9 1.419(3) . ?
C5 C6 1.354(4) . ?
C6 C7 1.383(4) . ?
C7 C8 1.368(3) . ?
C8 C9 1.411(3) . ?
C9 C10 1.431(3) . ?
C10 C11 1.489(3) . ?
C11 C12 1.380(3) . ?
C11 C20 1.430(3) . ?
C12 C13 1.407(3) . ?
C13 C14 1.352(3) . ?
C14 C15 1.408(3) . ?
C15 C16 1.412(3) . ?
C15 C20 1.419(3) . ?
C16 C17 1.350(3) . ?
C17 C18 1.393(3) . ?
C18 C19 1.366(3) . ?
C19 C20 1.417(3) . ?
C21 C25 1.491(3) 2_566 ?
C22 C23 1.511(3) . ?
C23 C24 1.506(4) . ?
C24 C25 1.508(3) . ?
C25 C21 1.491(3) 2_566 ?
C26 C27 1.309(10) . ?
C26 C31 1.378(9) . ?
C27 C28 1.309(8) . ?
C28 C29 1.293(6) . ?
C29 C30 1.313(6) . ?
C30 C31 1.368(8) . ?
C32 C33 1.369(4) . ?
C32 C34 1.372(4) 2_456 ?
C33 C34 1.375(4) . ?
C34 C32 1.372(4) 2_456 ?
